data_7009343
loop_
_publ_author_name
'Lewis, Gareth R.'
'Dance, Ian'

_publ_section_title
;
 Crystal supramolecular motifs for [Ph4P]+ salts of [M(mnt)2]2&#x2212;,
 [M(mnt)2]&#x2212;, [{M(mnt)2}2]2&#x2212;, [M(mnt)3]3&#x2212; and
 [M(mnt)3]2&#x2212;
 (mnt2&#x2212;&#x2005;=&#x2005;maleonitriledithiolate)&#x200A;&#x2020;
;
_journal_issue 18
_journal_name_full 'Journal of the Chemical Society, Dalton Transactions'
_journal_page_first 3176
_journal_paper_doi 10.1039/b000093k
_journal_year 2000
_chemical_formula_sum 'C32 H20 N4 Ni P S4'
_chemical_formula_weight 678.44
_chemical_name_systematic
;
 ?
;
_space_group_IT_number 14
_symmetry_cell_setting monoclinic
_symmetry_space_group_name_Hall '-P 2ybc'
_symmetry_space_group_name_H-M 'P 1 21/c 1'
_atom_sites_solution_hydrogens geom
_atom_sites_solution_primary direct
_atom_sites_solution_secondary difmap
_audit_creation_method SHELXL-97
_cell_angle_alpha 90.00
_cell_angle_beta 105.24(3)
_cell_angle_gamma 90.00
_cell_formula_units_Z 4
_cell_length_a 8.242(2)
_cell_length_b 16.083(3)
_cell_length_c 24.806(5)
_cell_measurement_reflns_used 34
_cell_measurement_temperature 293(2)
_cell_measurement_theta_max 20.0
_cell_measurement_theta_min 2.0
_cell_volume 3172.6(12)
_computing_structure_refinement 'SHELXL-97 (Sheldrick, 1997)'
_computing_structure_solution 'SHELXS-97 (Sheldrick, 1990)'
_diffrn_ambient_temperature 293(2)
_diffrn_measured_fraction_theta_full 0.998
_diffrn_measured_fraction_theta_max 0.998
_diffrn_measurement_device_type 'Nonius CAD-4'
_diffrn_measurement_method \w--2\q
_diffrn_radiation_monochromator graphite
_diffrn_radiation_source 'fine-focus sealed tube'
_diffrn_radiation_type MoK\a
_diffrn_radiation_wavelength 0.71073
_diffrn_reflns_av_R_equivalents 0.0239
_diffrn_reflns_av_sigmaI/netI 0.1016
_diffrn_reflns_limit_h_max 9
_diffrn_reflns_limit_h_min -9
_diffrn_reflns_limit_k_max 19
_diffrn_reflns_limit_k_min 0
_diffrn_reflns_limit_l_max 29
_diffrn_reflns_limit_l_min 0
_diffrn_reflns_number 5584
_diffrn_reflns_theta_full 24.99
_diffrn_reflns_theta_max 24.99
_diffrn_reflns_theta_min 1.53
_exptl_absorpt_coefficient_mu 0.954
_exptl_absorpt_correction_T_max 0.835
_exptl_absorpt_correction_T_min 0.783
_exptl_absorpt_correction_type analytical
_exptl_crystal_colour black
_exptl_crystal_density_diffrn 1.420
_exptl_crystal_density_method 'not measured'
_exptl_crystal_description cubes
_exptl_crystal_F_000 1388
_exptl_crystal_size_max 0.17
_exptl_crystal_size_mid 0.15
_exptl_crystal_size_min 0.15
_refine_diff_density_max 0.153
_refine_diff_density_min -0.237
_refine_diff_density_rms 0.047
_refine_ls_extinction_method none
_refine_ls_goodness_of_fit_ref 0.884
_refine_ls_hydrogen_treatment mixed
_refine_ls_matrix_type full
_refine_ls_number_parameters 382
_refine_ls_number_reflns 5584
_refine_ls_number_restraints 0
_refine_ls_restrained_S_all 0.884
_refine_ls_R_factor_all 0.1142
_refine_ls_R_factor_gt 0.0336
_refine_ls_shift/su_max 0.015
_refine_ls_shift/su_mean 0.002
_refine_ls_structure_factor_coef Fsqd
_refine_ls_weighting_details 'calc w=1/[\s^2^(Fo^2^)+(0.0168P)^2^+0.0000P] where P=(Fo^2^+2Fc^2^)/3'
_refine_ls_weighting_scheme calc
_refine_ls_wR_factor_gt 0.0769
_refine_ls_wR_factor_ref 0.0903
_reflns_number_gt 2714
_reflns_number_total 5584
_reflns_threshold_expression >2sigma(I)
_cod_data_source_file b000093k.txt
_cod_data_source_block 5
_cod_original_cell_volume 3172.6(11)
_cod_original_sg_symbol_H-M P2(1)/c
_cod_database_code 7009343

loop_
_symmetry_equiv_pos_as_xyz
'x, y, z'
'-x, y+1/2, -z+1/2'
'-x, -y, -z'
'x, -y-1/2, z-1/2'

loop_
_atom_site_label
_atom_site_type_symbol
_atom_site_fract_x
_atom_site_fract_y
_atom_site_fract_z
_atom_site_U_iso_or_equiv
_atom_site_adp_type
_atom_site_occupancy
_atom_site_symmetry_multiplicity
_atom_site_calc_flag
_atom_site_refinement_flags
_atom_site_disorder_assembly
_atom_site_disorder_group
Ni1 Ni 0.0000 0.5000 0.5000 0.05023(15) Uani 1 2 d S . .
Ni2 Ni -0.5000 1.0000 0.0000 0.06986(18) Uani 1 2 d S . .
P1 P -0.23298(9) 0.50991(4) 0.17336(3) 0.0491(2) Uani 1 1 d . . .
S1 S 0.07426(10) 0.50615(5) 0.42312(3) 0.0579(2) Uani 1 1 d . . .
S2 S 0.00029(10) 0.63315(4) 0.49990(4) 0.0582(2) Uani 1 1 d . . .
S3 S -0.50911(11) 0.86663(6) 0.00320(4) 0.0762(3) Uani 1 1 d . . .
S4 S -0.43286(11) 0.99898(6) -0.07781(4) 0.0794(3) Uani 1 1 d . . .
N1 N 0.1888(4) 0.36577(18) 0.31974(13) 0.0816(9) Uani 1 1 d . . .
N2 N -0.0953(4) 0.81279(17) 0.57788(13) 0.0858(9) Uani 1 1 d . . .
N3 N -0.4242(4) 0.6791(2) -0.07004(15) 0.1011(11) Uani 1 1 d . . .
N4 N -0.3295(4) 0.8535(2) -0.17960(15) 0.1077(12) Uani 1 1 d . . .
C1 C 0.0975(3) 0.40310(17) 0.40817(12) 0.0507(7) Uani 1 1 d . . .
C2 C 0.1501(4) 0.38299(19) 0.35920(15) 0.0592(8) Uani 1 1 d . . .
C3 C -0.0658(3) 0.65725(17) 0.55794(12) 0.0499(7) Uani 1 1 d . . .
C4 C -0.0842(4) 0.7438(2) 0.56955(14) 0.0611(8) Uani 1 1 d . . .
C5 C -0.4183(4) 0.8949(2) -0.09093(14) 0.0718(10) Uani 1 1 d . . .
C7 C -0.4358(4) 0.7493(3) -0.06411(15) 0.0774(11) Uani 1 1 d . . .
C8 C -0.3674(4) 0.8716(2) -0.14012(16) 0.0788(11) Uani 1 1 d . . .
C9 C -0.3197(4) 0.44937(16) 0.21956(13) 0.0505(7) Uani 1 1 d . . .
C10 C -0.4699(4) 0.40680(19) 0.19746(14) 0.0700(9) Uani 1 1 d . . .
H10A H -0.5241 0.4112 0.1596 0.084 Uiso 1 1 calc R . .
C11 C -0.5379(4) 0.3580(2) 0.23190(17) 0.0814(11) Uani 1 1 d . . .
H11A H -0.6376 0.3292 0.2173 0.098 Uiso 1 1 calc R . .
C12 C -0.4581(5) 0.3524(2) 0.28725(18) 0.0883(12) Uani 1 1 d . . .
H12A H -0.5036 0.3193 0.3103 0.106 Uiso 1 1 calc R . .
C13 C -0.3122(5) 0.3948(3) 0.30946(15) 0.0872(12) Uani 1 1 d . . .
H13A H -0.2597 0.3904 0.3474 0.105 Uiso 1 1 calc R . .
C14 C -0.2421(4) 0.4440(2) 0.27590(14) 0.0669(9) Uani 1 1 d . . .
H14A H -0.1435 0.4734 0.2912 0.080 Uiso 1 1 calc R . .
C15 C -0.4026(3) 0.56931(16) 0.13105(12) 0.0502(7) Uani 1 1 d . . .
C16 C -0.5088(4) 0.6111(2) 0.15705(14) 0.0714(9) Uani 1 1 d . . .
H16A H -0.4879 0.6096 0.1957 0.086 Uiso 1 1 calc R . .
C17 C -0.6452(4) 0.6549(2) 0.12557(17) 0.0866(12) Uani 1 1 d . . .
H17A H -0.7161 0.6829 0.1431 0.104 Uiso 1 1 calc R . .
C18 C -0.6759(5) 0.6570(2) 0.06895(17) 0.0906(12) Uani 1 1 d . . .
H18A H -0.7678 0.6866 0.0479 0.109 Uiso 1 1 calc R . .
C19 C -0.5732(5) 0.6163(2) 0.04297(15) 0.0829(11) Uani 1 1 d . . .
H19A H -0.5954 0.6183 0.0043 0.099 Uiso 1 1 calc R . .
C20 C -0.4355(4) 0.57158(19) 0.07367(13) 0.0640(8) Uani 1 1 d . . .
H20A H -0.3662 0.5435 0.0557 0.077 Uiso 1 1 calc R . .
C21 C -0.1410(3) 0.44300(17) 0.13162(12) 0.0495(7) Uani 1 1 d . . .
C22 C -0.1648(4) 0.35814(18) 0.13104(13) 0.0630(9) Uani 1 1 d . . .
H22A H -0.2337 0.3348 0.1512 0.076 Uiso 1 1 calc R . .
C23 C -0.0860(4) 0.3076(2) 0.10037(15) 0.0813(11) Uani 1 1 d . . .
H23A H -0.1031 0.2504 0.0996 0.098 Uiso 1 1 calc R . .
C24 C 0.0162(4) 0.3418(2) 0.07148(15) 0.0791(11) Uani 1 1 d . . .
H24A H 0.0698 0.3077 0.0512 0.095 Uiso 1 1 calc R . .
C25 C 0.0412(4) 0.4257(2) 0.07179(15) 0.0829(11) Uani 1 1 d . . .
H25A H 0.1114 0.4484 0.0518 0.099 Uiso 1 1 calc R . .
C26 C -0.0374(4) 0.47676(19) 0.10166(14) 0.0719(10) Uani 1 1 d . . .
H26A H -0.0208 0.5340 0.1017 0.086 Uiso 1 1 calc R . .
C27 C -0.0653(3) 0.57406(17) 0.21215(11) 0.0512(7) Uani 1 1 d . . .
C28 C 0.0873(4) 0.53682(19) 0.23727(13) 0.0666(9) Uani 1 1 d . . .
H28A H 0.1005 0.4799 0.2336 0.080 Uiso 1 1 calc R . .
C29 C 0.2186(4) 0.5834(2) 0.26745(15) 0.0812(11) Uani 1 1 d . . .
H29A H 0.3206 0.5580 0.2844 0.097 Uiso 1 1 calc R . .
C30 C 0.2006(5) 0.6671(2) 0.27277(16) 0.0919(12) Uani 1 1 d . . .
H30A H 0.2903 0.6987 0.2932 0.110 Uiso 1 1 calc R . .
C31 C 0.0505(5) 0.7043(2) 0.24806(15) 0.0886(12) Uani 1 1 d . . .
H31A H 0.0392 0.7614 0.2517 0.106 Uiso 1 1 calc R . .
C32 C -0.0843(4) 0.65878(18) 0.21793(13) 0.0673(9) Uani 1 1 d . . .
H32A H -0.1864 0.6845 0.2017 0.081 Uiso 1 1 calc R . .
C44 C -0.4515(4) 0.8368(2) -0.05557(14) 0.0686(9) Uani 1 1 d . . .

loop_
_atom_site_aniso_label
_atom_site_aniso_U_11
_atom_site_aniso_U_22
_atom_site_aniso_U_33
_atom_site_aniso_U_23
_atom_site_aniso_U_13
_atom_site_aniso_U_12
Ni1 0.0537(3) 0.0412(3) 0.0557(3) 0.0023(3) 0.0142(2) 0.0018(3)
Ni2 0.0569(3) 0.0954(5) 0.0567(4) -0.0013(4) 0.0141(3) 0.0135(4)
P1 0.0524(4) 0.0460(4) 0.0496(4) -0.0019(4) 0.0146(3) 0.0016(4)
S1 0.0689(5) 0.0474(4) 0.0594(5) 0.0044(4) 0.0205(4) 0.0003(4)
S2 0.0694(5) 0.0430(4) 0.0661(5) 0.0033(4) 0.0247(4) 0.0001(4)
S3 0.0659(5) 0.0963(7) 0.0677(6) -0.0033(6) 0.0200(4) 0.0059(5)
S4 0.0765(6) 0.1036(7) 0.0606(5) 0.0020(6) 0.0223(5) 0.0135(6)
N1 0.086(2) 0.082(2) 0.087(2) -0.0058(18) 0.0400(19) -0.0007(16)
N2 0.095(2) 0.0566(17) 0.113(3) -0.0118(18) 0.0399(19) 0.0036(16)
N3 0.097(2) 0.109(3) 0.100(3) -0.034(2) 0.031(2) -0.008(2)
N4 0.112(3) 0.129(3) 0.092(3) -0.026(2) 0.045(2) -0.007(2)
C1 0.0426(17) 0.0510(17) 0.055(2) -0.0011(16) 0.0072(15) 0.0011(14)
C2 0.055(2) 0.053(2) 0.071(2) -0.0001(18) 0.0185(18) -0.0029(16)
C3 0.0432(17) 0.0452(16) 0.059(2) -0.0012(15) 0.0101(15) 0.0020(14)
C4 0.060(2) 0.0550(19) 0.071(2) -0.0033(18) 0.0207(17) 0.0011(17)
C5 0.052(2) 0.105(3) 0.055(2) -0.014(2) 0.0063(17) 0.005(2)
C7 0.051(2) 0.112(3) 0.068(2) -0.021(3) 0.0130(18) -0.005(2)
C8 0.064(2) 0.105(3) 0.069(3) -0.011(2) 0.018(2) -0.002(2)
C9 0.0550(19) 0.0456(17) 0.055(2) -0.0027(15) 0.0210(16) 0.0008(14)
C10 0.074(2) 0.073(2) 0.067(2) -0.0079(19) 0.0256(19) -0.0155(19)
C11 0.072(3) 0.076(2) 0.104(3) -0.001(2) 0.036(2) -0.019(2)
C12 0.081(3) 0.094(3) 0.103(3) 0.033(3) 0.049(3) 0.015(2)
C13 0.072(3) 0.124(3) 0.068(3) 0.031(2) 0.024(2) 0.016(2)
C14 0.056(2) 0.081(2) 0.065(2) 0.0087(19) 0.0195(18) 0.0023(17)
C15 0.0510(18) 0.0465(16) 0.0517(19) -0.0038(15) 0.0113(15) 0.0002(14)
C16 0.074(2) 0.078(2) 0.061(2) -0.0108(19) 0.0138(18) 0.017(2)
C17 0.079(3) 0.092(3) 0.086(3) -0.012(2) 0.015(2) 0.033(2)
C18 0.087(3) 0.099(3) 0.078(3) 0.008(2) 0.007(2) 0.032(2)
C19 0.087(3) 0.099(3) 0.058(2) 0.015(2) 0.011(2) 0.013(2)
C20 0.065(2) 0.067(2) 0.060(2) 0.0056(18) 0.0179(17) 0.0100(18)
C21 0.0515(18) 0.0422(18) 0.056(2) -0.0052(14) 0.0171(15) 0.0026(14)
C22 0.062(2) 0.055(2) 0.076(2) -0.0060(17) 0.0260(18) -0.0037(16)
C23 0.095(3) 0.051(2) 0.106(3) -0.024(2) 0.038(2) -0.0022(19)
C24 0.082(3) 0.075(3) 0.086(3) -0.019(2) 0.031(2) 0.015(2)
C25 0.088(3) 0.083(3) 0.095(3) 0.000(2) 0.055(2) 0.005(2)
C26 0.085(2) 0.056(2) 0.088(3) 0.0020(18) 0.045(2) 0.0044(18)
C27 0.0547(19) 0.0480(17) 0.0503(18) 0.0006(15) 0.0128(15) -0.0009(15)
C28 0.061(2) 0.0534(17) 0.078(2) -0.0022(18) 0.0066(19) 0.0001(17)
C29 0.059(2) 0.080(3) 0.093(3) 0.001(2) -0.002(2) -0.004(2)
C30 0.089(3) 0.075(3) 0.096(3) -0.014(2) -0.004(2) -0.025(2)
C31 0.095(3) 0.055(2) 0.097(3) -0.014(2) -0.008(2) -0.001(2)
C32 0.066(2) 0.058(2) 0.069(2) -0.0081(17) 0.0019(18) 0.0034(17)
C44 0.0475(19) 0.098(3) 0.059(2) -0.014(2) 0.0112(17) 0.0020(19)

loop_
_atom_type_symbol
_atom_type_description
_atom_type_scat_dispersion_real
_atom_type_scat_dispersion_imag
_atom_type_scat_source
C C 0.0033 0.0016 'International Tables Vol C Tables 4.2.6.8 and 6.1.1.4'
H H 0.0000 0.0000 'International Tables Vol C Tables 4.2.6.8 and 6.1.1.4'
N N 0.0061 0.0033 'International Tables Vol C Tables 4.2.6.8 and 6.1.1.4'
P P 0.1023 0.0942 'International Tables Vol C Tables 4.2.6.8 and 6.1.1.4'
S S 0.1246 0.1234 'International Tables Vol C Tables 4.2.6.8 and 6.1.1.4'
Ni Ni 0.3393 1.1124 'International Tables Vol C Tables 4.2.6.8 and 6.1.1.4'

loop_
_geom_angle_atom_site_label_1
_geom_angle_atom_site_label_2
_geom_angle_atom_site_label_3
_geom_angle
_geom_angle_site_symmetry_1
_geom_angle_site_symmetry_3
_geom_angle_publ_flag
S2 Ni1 S2 179.998(1) . 3_566 ?
S2 Ni1 S1 92.73(3) . 3_566 ?
S2 Ni1 S1 87.27(3) 3_566 3_566 ?
S2 Ni1 S1 87.27(3) . . ?
S2 Ni1 S1 92.73(3) 3_566 . ?
S1 Ni1 S1 180.0 3_566 . ?
S4 Ni2 S4 179.999(1) 3_475 . ?
S4 Ni2 S3 87.40(4) 3_475 . ?
S4 Ni2 S3 92.60(4) . . ?
S4 Ni2 S3 92.60(4) 3_475 3_475 ?
S4 Ni2 S3 87.40(4) . 3_475 ?
S3 Ni2 S3 180.0 . 3_475 ?
C9 P1 C27 110.56(14) . . ?
C9 P1 C15 106.51(14) . . ?
C27 P1 C15 112.44(13) . . ?
C9 P1 C21 110.10(13) . . ?
C27 P1 C21 105.83(13) . . ?
C15 P1 C21 111.45(14) . . ?
C1 S1 Ni1 102.73(11) . . ?
C3 S2 Ni1 102.98(10) . . ?
C44 S3 Ni2 103.16(14) . . ?
C5 S4 Ni2 103.05(13) . . ?
C3 C1 C2 121.1(3) 3_566 . ?
C3 C1 S1 120.4(2) 3_566 . ?
C2 C1 S1 118.5(2) . . ?
N1 C2 C1 178.4(4) . . ?
C1 C3 C4 121.5(3) 3_566 . ?
C1 C3 S2 121.1(2) 3_566 . ?
C4 C3 S2 117.5(2) . . ?
N2 C4 C3 178.0(4) . . ?
C44 C5 C8 121.4(3) . . ?
C44 C5 S4 120.9(3) . . ?
C8 C5 S4 117.7(3) . . ?
N3 C7 C44 178.7(5) . . ?
N4 C8 C5 178.9(4) . . ?
C14 C9 C10 119.7(3) . . ?
C14 C9 P1 121.8(2) . . ?
C10 C9 P1 118.5(2) . . ?
C11 C10 C9 119.9(3) . . ?
C12 C11 C10 119.6(3) . . ?
C11 C12 C13 121.0(4) . . ?
C12 C13 C14 120.4(4) . . ?
C9 C14 C13 119.4(3) . . ?
C20 C15 C16 119.3(3) . . ?
C20 C15 P1 122.1(2) . . ?
C16 C15 P1 118.5(2) . . ?
C17 C16 C15 120.2(3) . . ?
C18 C17 C16 119.9(3) . . ?
C17 C18 C19 120.5(4) . . ?
C18 C19 C20 120.7(3) . . ?
C15 C20 C19 119.4(3) . . ?
C22 C21 C26 119.3(3) . . ?
C22 C21 P1 121.3(2) . . ?
C26 C21 P1 119.3(2) . . ?
C21 C22 C23 120.0(3) . . ?
C24 C23 C22 119.9(3) . . ?
C23 C24 C25 120.7(3) . . ?
C24 C25 C26 120.1(3) . . ?
C25 C26 C21 120.0(3) . . ?
C28 C27 C32 119.5(3) . . ?
C28 C27 P1 118.3(2) . . ?
C32 C27 P1 122.1(2) . . ?
C29 C28 C27 120.3(3) . . ?
C30 C29 C28 120.2(3) . . ?
C29 C30 C31 119.8(3) . . ?
C30 C31 C32 121.2(3) . . ?
C31 C32 C27 118.9(3) . . ?
C5 C44 C7 122.6(3) . . ?
C5 C44 S3 120.2(3) . . ?
C7 C44 S3 117.1(3) . . ?

loop_
_geom_bond_atom_site_label_1
_geom_bond_atom_site_label_2
_geom_bond_distance
_geom_bond_site_symmetry_2
_geom_bond_publ_flag
Ni1 S2 2.1416(8) . ?
Ni1 S2 2.1416(8) 3_566 ?
Ni1 S1 2.1529(9) 3_566 ?
Ni1 S1 2.1529(9) . ?
Ni2 S4 2.1431(10) 3_475 ?
Ni2 S4 2.1432(10) . ?
Ni2 S3 2.1485(11) . ?
Ni2 S3 2.1485(11) 3_475 ?
P1 C9 1.790(3) . ?
P1 C27 1.789(3) . ?
P1 C15 1.788(3) . ?
P1 C21 1.794(3) . ?
S1 C1 1.720(3) . ?
S2 C3 1.712(3) . ?
S3 C44 1.716(3) . ?
S4 C5 1.715(4) . ?
N1 C2 1.141(4) . ?
N2 C4 1.136(3) . ?
N3 C7 1.145(4) . ?
N4 C8 1.142(4) . ?
C1 C3 1.354(4) 3_566 ?
C1 C2 1.430(4) . ?
C3 C1 1.354(4) 3_566 ?
C3 C4 1.438(4) . ?
C5 C44 1.358(4) . ?
C5 C8 1.440(5) . ?
C7 C44 1.435(5) . ?
C9 C14 1.378(4) . ?
C9 C10 1.395(4) . ?
C10 C11 1.382(4) . ?
C11 C12 1.361(5) . ?
C12 C13 1.366(5) . ?
C13 C14 1.381(4) . ?
C15 C20 1.378(4) . ?
C15 C16 1.389(4) . ?
C16 C17 1.382(4) . ?
C17 C18 1.360(5) . ?
C18 C19 1.359(4) . ?
C19 C20 1.389(4) . ?
C21 C22 1.379(3) . ?
C21 C26 1.382(4) . ?
C22 C23 1.386(4) . ?
C23 C24 1.357(4) . ?
C24 C25 1.364(4) . ?
C25 C26 1.377(4) . ?
C27 C28 1.385(4) . ?
C27 C32 1.383(4) . ?
C28 C29 1.367(4) . ?
C29 C30 1.364(4) . ?
C30 C31 1.366(4) . ?
C31 C32 1.375(4) . ?
